data_7216866
loop_
_publ_author_name
'Davenport, Adam J.'
'Davies, David L.'
'Fawcett, John'
'Russell, David R.'

_publ_section_title
;
 Chiral pyridylimidazolines: synthesis, arene ruthenium complexes and
 application in asymmetric catalysis
;
_journal_issue 13
_journal_name_full 'Journal of the Chemical Society, Perkin Transactions 1'
_journal_page_first 1500
_journal_paper_doi 10.1039/b103175a
_journal_year 2001
_chemical_formula_moiety '(C29 H29 Cl N3 Ru)(F6 Sb)'
_chemical_formula_sum 'C29 H29 Cl F6 N3 Ru Sb'
_chemical_formula_weight 791.82
_chemical_name_systematic
; 
 ? 
;
_space_group_IT_number 19
_symmetry_cell_setting orthorhombic
_symmetry_space_group_name_Hall 'P 2ac 2ab'
_symmetry_space_group_name_H-M 'P 21 21 21'
_atom_sites_solution_hydrogens geom
_atom_sites_solution_primary direct
_atom_sites_solution_secondary difmap
_audit_creation_method SHELXL-97
_cell_angle_alpha 90.00
_cell_angle_beta 90.00
_cell_angle_gamma 90.00
_cell_formula_units_Z 4
_cell_length_a 8.159(3)
_cell_length_b 17.370(5)
_cell_length_c 21.182(7)
_cell_measurement_reflns_used 44
_cell_measurement_temperature 200(2)
_cell_measurement_theta_max 13.53
_cell_measurement_theta_min 5.40
_cell_volume 3002.0(17)
_computing_cell_refinement 'XSCANS (Fait, 1991)'
_computing_data_collection 'XSCANS (Fait, 1991)'
_computing_data_reduction 'XSCANS (Fait, 1991)'
_computing_molecular_graphics 'SHELXL-97 (Sheldrick, 1997)'
_computing_publication_material 'SHELXL-97 (Sheldrick, 1997)'
_computing_structure_refinement 'SHELXL-97 (Sheldrick, 1997)'
_computing_structure_solution 'SHELXS-97 (Sheldrick, 1990)'
_diffrn_ambient_temperature 200(2)
_diffrn_measured_fraction_theta_full 0.996
_diffrn_measured_fraction_theta_max 0.996
_diffrn_measurement_device_type 'Siemens P4 diffractometer'
_diffrn_measurement_method 'omega scan'
_diffrn_radiation_monochromator graphite
_diffrn_radiation_source 'fine-focus sealed tube'
_diffrn_radiation_type MoK\a
_diffrn_radiation_wavelength 0.71073
_diffrn_reflns_av_R_equivalents 0.0192
_diffrn_reflns_av_sigmaI/netI 0.0539
_diffrn_reflns_limit_h_max 0
_diffrn_reflns_limit_h_min -10
_diffrn_reflns_limit_k_max 1
_diffrn_reflns_limit_k_min -22
_diffrn_reflns_limit_l_max 1
_diffrn_reflns_limit_l_min -27
_diffrn_reflns_number 4137
_diffrn_reflns_theta_full 26.99
_diffrn_reflns_theta_max 26.99
_diffrn_reflns_theta_min 1.92
_diffrn_standards_decay_% <1
_diffrn_standards_interval_count 1000
_diffrn_standards_number 3
_exptl_absorpt_coefficient_mu 1.553
_exptl_absorpt_correction_T_max 0.58
_exptl_absorpt_correction_T_min 0.47
_exptl_absorpt_correction_type 'psi scan (XEMP; SHELXL-97)'
_exptl_crystal_colour orange
_exptl_crystal_density_diffrn 1.752
_exptl_crystal_density_method 'not measured'
_exptl_crystal_description block
_exptl_crystal_F_000 1560
_exptl_crystal_size_max 0.44
_exptl_crystal_size_mid 0.26
_exptl_crystal_size_min 0.20
_refine_diff_density_max 1.047
_refine_diff_density_min -0.816
_refine_diff_density_rms 0.129
_refine_ls_abs_structure_details 'Flack H D (1983), Acta Cryst. A39, 876-881'
_refine_ls_abs_structure_Flack -0.07(5)
_refine_ls_extinction_method none
_refine_ls_goodness_of_fit_ref 1.088
_refine_ls_hydrogen_treatment 'riding model'
_refine_ls_matrix_type full
_refine_ls_number_parameters 370
_refine_ls_number_reflns 4051
_refine_ls_number_restraints 0
_refine_ls_restrained_S_all 1.088
_refine_ls_R_factor_all 0.0742
_refine_ls_R_factor_gt 0.0471
_refine_ls_shift/su_max 0.001
_refine_ls_shift/su_mean 0.000
_refine_ls_structure_factor_coef Fsqd
_refine_ls_weighting_details 'calc w=1/[\s^2^(Fo^2^)+(0.0374P)^2^+7.5420P] where P=(Fo^2^+2Fc^2^)/3'
_refine_ls_weighting_scheme calc
_refine_ls_wR_factor_gt 0.0931
_refine_ls_wR_factor_ref 0.1064
_reflns_number_gt 3138
_reflns_number_total 4051
_reflns_threshold_expression >2sigma(I)
_cod_data_source_file b103175a.txt
_cod_data_source_block 1
_cod_depositor_comments
;
The following automatic conversions were performed:

'_symmetry_cell_setting' value 'Orthorhombic' changed to
'orthorhombic' according to
/usr/data/users/saulius/automatic-downloads/retrospective/RSC/lib/dictionaries/cif_core.dic
dictionary named 'cif_core.dic' version 2.4.2 from 2011-04-26.

Automatic conversion script
Id: cif_fix_values 2281 2013-09-26 08:29:07Z andrius 
;
_cod_original_sg_symbol_H-M P2(1)2(1)2(1)
_cod_database_code 7216866

loop_
_symmetry_equiv_pos_as_xyz
'x, y, z'
'-x+1/2, -y, z+1/2'
'-x, y+1/2, -z+1/2'
'x+1/2, -y+1/2, -z'

loop_
_atom_site_label
_atom_site_type_symbol
_atom_site_fract_x
_atom_site_fract_y
_atom_site_fract_z
_atom_site_U_iso_or_equiv
_atom_site_adp_type
_atom_site_occupancy
_atom_site_symmetry_multiplicity
_atom_site_calc_flag
_atom_site_refinement_flags
Sb1 Sb -0.17056(9) -0.02445(4) -0.76840(3) 0.04171(19) Uani 1 1 d .
F1 F -0.2781(10) 0.0041(4) -0.6946(3) 0.079(2) Uani 1 1 d .
F2 F -0.0569(9) 0.0676(4) -0.7662(4) 0.081(2) Uani 1 1 d .
F3 F -0.3327(8) 0.0241(5) -0.8166(4) 0.081(2) Uani 1 1 d .
F4 F -0.0087(10) -0.0732(5) -0.7206(3) 0.094(3) Uani 1 1 d .
F5 F -0.0642(10) -0.0531(5) -0.8429(3) 0.083(3) Uani 1 1 d .
F6 F -0.2916(11) -0.1158(4) -0.7735(4) 0.093(3) Uani 1 1 d .
Ru1 Ru -0.06074(9) -0.42147(4) -0.51150(3) 0.02942(17) Uani 1 1 d .
Cl1 Cl -0.3145(3) -0.36173(13) -0.47848(12) 0.0400(6) Uani 1 1 d .
N1 N -0.1155(9) -0.3581(4) -0.5941(4) 0.0315(18) Uani 1 1 d .
N2 N -0.2065(8) -0.4973(4) -0.5642(3) 0.0257(16) Uani 1 1 d .
N3 N -0.3405(9) -0.5211(4) -0.6549(3) 0.0340(17) Uani 1 1 d .
H3A H -0.3643 -0.5149 -0.6941 0.041 Uiso 1 1 calc R
C1 C -0.0745(12) -0.2839(5) -0.6037(5) 0.036(2) Uani 1 1 d .
H1A H -0.0087 -0.2590 -0.5742 0.043 Uiso 1 1 calc R
C2 C -0.1268(13) -0.2443(5) -0.6555(5) 0.042(3) Uani 1 1 d .
H2A H -0.0971 -0.1930 -0.6607 0.050 Uiso 1 1 calc R
C3 C -0.2236(14) -0.2799(6) -0.7004(5) 0.049(3) Uani 1 1 d .
H3B H -0.2568 -0.2537 -0.7365 0.059 Uiso 1 1 calc R
C4 C -0.2705(13) -0.3566(6) -0.6900(5) 0.042(3) Uani 1 1 d .
H4A H -0.3376 -0.3822 -0.7186 0.050 Uiso 1 1 calc R
C5 C -0.2152(11) -0.3935(5) -0.6363(4) 0.031(2) Uani 1 1 d .
C6 C -0.2564(10) -0.4721(5) -0.6188(4) 0.0304(19) Uani 1 1 d .
C7 C -0.3848(11) -0.5875(5) -0.6158(5) 0.037(2) Uani 1 1 d .
H7A H -0.4950 -0.5794 -0.5987 0.044 Uiso 1 1 calc R
C8 C -0.2560(10) -0.5798(5) -0.5604(4) 0.032(2) Uani 1 1 d .
H8A H -0.1605 -0.6116 -0.5707 0.038 Uiso 1 1 calc R
C9 C -0.3250(11) -0.6071(5) -0.4981(4) 0.033(2) Uani 1 1 d .
C10 C -0.3148(14) -0.6838(5) -0.4819(5) 0.043(2) Uani 1 1 d .
H10A H -0.2592 -0.7181 -0.5080 0.051 Uiso 1 1 calc R
C11 C -0.3878(15) -0.7097(7) -0.4266(5) 0.058(3) Uani 1 1 d .
H11A H -0.3819 -0.7615 -0.4157 0.069 Uiso 1 1 calc R
C12 C -0.4689(15) -0.6587(7) -0.3877(6) 0.062(3) Uani 1 1 d .
H12A H -0.5166 -0.6761 -0.3505 0.074 Uiso 1 1 calc R
C13 C -0.4791(14) -0.5832(7) -0.4036(5) 0.058(3) Uani 1 1 d .
H13A H -0.5315 -0.5484 -0.3770 0.069 Uiso 1 1 calc R
C14 C -0.4100(13) -0.5582(7) -0.4607(5) 0.050(3) Uani 1 1 d .
H14A H -0.4227 -0.5072 -0.4730 0.060 Uiso 1 1 calc R
C15 C -0.3801(11) -0.6643(6) -0.6488(4) 0.034(2) Uani 1 1 d .
C16 C -0.4907(14) -0.7206(6) -0.6333(5) 0.046(3) Uani 1 1 d .
H16A H -0.5687 -0.7115 -0.6022 0.055 Uiso 1 1 calc R
C17 C -0.4861(18) -0.7922(6) -0.6645(7) 0.068(4) Uani 1 1 d .
H17A H -0.5596 -0.8308 -0.6534 0.082 Uiso 1 1 calc R
C18 C -0.3722(16) -0.8047(7) -0.7115(6) 0.065(4) Uani 1 1 d .
H18A H -0.3698 -0.8518 -0.7323 0.078 Uiso 1 1 calc R
C19 C -0.2640(15) -0.7490(6) -0.7276(6) 0.059(3) Uani 1 1 d .
H19A H -0.1865 -0.7581 -0.7589 0.071 Uiso 1 1 calc R
C20 C -0.2689(14) -0.6785(7) -0.6972(6) 0.050(3) Uani 1 1 d .
H20A H -0.1965 -0.6398 -0.7094 0.060 Uiso 1 1 calc R
C21 C 0.2003(10) -0.3856(6) -0.5148(5) 0.040(2) Uani 1 1 d .
C22 C 0.1907(11) -0.4681(5) -0.5216(5) 0.041(2) Uani 1 1 d .
H22A H 0.2232 -0.4917 -0.5617 0.049 Uiso 1 1 calc R
C23 C 0.1065(11) -0.5126(5) -0.4770(5) 0.039(2) Uani 1 1 d .
C24 C 0.0275(12) -0.4772(7) -0.4238(5) 0.045(2) Uani 1 1 d .
H24A H -0.0484 -0.5071 -0.3976 0.054 Uiso 1 1 calc R
C25 C 0.0370(14) -0.3960(6) -0.4168(5) 0.048(3) Uani 1 1 d .
C26 C 0.1234(12) -0.3531(6) -0.4599(5) 0.046(3) Uani 1 1 d .
H26A H 0.1086 -0.2971 -0.4589 0.055 Uiso 1 1 calc R
C27 C 0.2913(13) -0.3407(7) -0.5634(6) 0.059(3) Uani 1 1 d .
H27A H 0.4040 -0.3360 -0.5511 0.088 Uiso 1 1 calc R
H27B H 0.2436 -0.2904 -0.5673 0.088 Uiso 1 1 calc R
H27C H 0.2848 -0.3668 -0.6033 0.088 Uiso 1 1 calc R
C28 C 0.1055(13) -0.6003(5) -0.4846(6) 0.055(3) Uani 1 1 d .
H28A H 0.1989 -0.6218 -0.4634 0.083 Uiso 1 1 calc R
H28B H 0.1102 -0.6132 -0.5286 0.083 Uiso 1 1 calc R
H28C H 0.0069 -0.6210 -0.4666 0.083 Uiso 1 1 calc R
C29 C -0.0483(18) -0.3592(8) -0.3619(5) 0.074(4) Uani 1 1 d .
H29A H 0.0255 -0.3565 -0.3267 0.110 Uiso 1 1 calc R
H29B H -0.1423 -0.3895 -0.3505 0.110 Uiso 1 1 calc R
H29C H -0.0827 -0.3083 -0.3733 0.110 Uiso 1 1 calc R

loop_
_atom_site_aniso_label
_atom_site_aniso_U_11
_atom_site_aniso_U_22
_atom_site_aniso_U_33
_atom_site_aniso_U_23
_atom_site_aniso_U_13
_atom_site_aniso_U_12
Sb1 0.0415(3) 0.0396(4) 0.0440(4) 0.0060(3) 0.0046(3) -0.0045(4)
F1 0.093(5) 0.072(5) 0.070(5) -0.013(4) 0.031(4) -0.015(5)
F2 0.081(5) 0.069(4) 0.093(5) 0.007(5) -0.005(5) -0.040(4)
F3 0.047(3) 0.103(6) 0.093(5) 0.019(5) -0.026(4) 0.000(5)
F4 0.104(6) 0.109(6) 0.070(5) 0.012(5) -0.020(4) 0.043(6)
F5 0.085(5) 0.116(7) 0.047(4) -0.003(4) 0.013(4) 0.021(5)
F6 0.127(7) 0.049(4) 0.102(6) -0.005(4) -0.003(6) -0.034(5)
Ru1 0.0302(3) 0.0251(3) 0.0329(3) -0.0024(3) -0.0084(3) 0.0022(3)
Cl1 0.0393(12) 0.0335(11) 0.0472(15) -0.0075(11) 0.0011(12) 0.0100(11)
N1 0.031(4) 0.026(4) 0.037(4) -0.002(3) -0.004(3) 0.001(3)
N2 0.026(4) 0.022(3) 0.029(4) 0.001(3) -0.006(3) 0.000(3)
N3 0.046(4) 0.023(3) 0.033(4) -0.001(3) -0.018(4) 0.002(4)
C1 0.033(5) 0.026(4) 0.049(6) 0.002(4) -0.003(5) -0.006(4)
C2 0.058(7) 0.025(5) 0.043(6) 0.005(4) 0.003(5) -0.004(5)
C3 0.060(7) 0.038(6) 0.049(7) 0.012(5) -0.009(6) 0.009(6)
C4 0.056(6) 0.038(6) 0.032(5) 0.002(4) -0.011(5) 0.005(5)
C5 0.028(4) 0.024(4) 0.040(5) 0.004(4) -0.006(4) 0.006(4)
C6 0.026(4) 0.023(4) 0.042(5) 0.000(4) -0.009(4) 0.010(4)
C7 0.034(5) 0.029(5) 0.048(6) -0.004(5) -0.007(4) 0.000(4)
C8 0.030(4) 0.026(4) 0.039(5) -0.007(4) -0.009(4) 0.006(4)
C9 0.021(4) 0.036(5) 0.041(5) 0.002(4) -0.004(4) -0.005(4)
C10 0.058(6) 0.029(5) 0.041(6) -0.001(5) 0.000(6) 0.002(5)
C11 0.072(8) 0.051(7) 0.051(7) 0.016(6) -0.012(6) -0.006(6)
C12 0.068(8) 0.068(8) 0.050(7) 0.008(6) 0.023(7) -0.017(7)
C13 0.067(8) 0.060(7) 0.046(6) -0.010(6) 0.025(6) 0.000(7)
C14 0.046(6) 0.051(7) 0.052(6) -0.001(5) 0.005(5) 0.001(5)
C15 0.032(5) 0.035(5) 0.035(5) -0.004(4) -0.011(4) -0.002(4)
C16 0.056(6) 0.043(6) 0.038(6) 0.000(5) -0.004(5) -0.021(5)
C17 0.090(10) 0.029(6) 0.086(10) 0.002(6) -0.047(9) -0.017(7)
C18 0.074(9) 0.038(6) 0.082(9) -0.030(6) -0.049(8) 0.019(6)
C19 0.052(7) 0.054(7) 0.071(8) -0.033(7) -0.015(7) 0.013(6)
C20 0.043(6) 0.052(7) 0.057(7) -0.003(6) -0.007(6) 0.004(6)
C21 0.019(4) 0.050(6) 0.052(6) 0.005(6) -0.014(5) -0.003(4)
C22 0.036(5) 0.032(5) 0.053(6) -0.003(5) -0.015(5) 0.009(5)
C23 0.037(5) 0.033(5) 0.048(6) 0.000(5) -0.024(5) 0.006(4)
C24 0.043(6) 0.050(6) 0.043(5) 0.009(5) -0.013(5) 0.002(6)
C25 0.052(7) 0.054(7) 0.039(6) -0.013(5) -0.019(5) 0.001(6)
C26 0.040(6) 0.039(6) 0.057(7) -0.011(5) -0.019(5) -0.001(5)
C27 0.034(6) 0.055(7) 0.087(9) 0.006(7) 0.003(6) 0.002(5)
C28 0.049(6) 0.034(5) 0.083(8) 0.022(6) -0.018(7) -0.001(5)
C29 0.086(10) 0.089(10) 0.045(7) -0.023(7) -0.018(7) 0.028(9)

loop_
_atom_type_symbol
_atom_type_description
_atom_type_scat_dispersion_real
_atom_type_scat_dispersion_imag
_atom_type_scat_source
C C 0.0033 0.0016 'International Tables Vol C Tables 4.2.6.8 and 6.1.1.4'
H H 0.0000 0.0000 'International Tables Vol C Tables 4.2.6.8 and 6.1.1.4'
N N 0.0061 0.0033 'International Tables Vol C Tables 4.2.6.8 and 6.1.1.4'
F F 0.0171 0.0103 'International Tables Vol C Tables 4.2.6.8 and 6.1.1.4'
Cl Cl 0.1484 0.1585 'International Tables Vol C Tables 4.2.6.8 and 6.1.1.4'
Ru Ru -1.2594 0.8363 'International Tables Vol C Tables 4.2.6.8 and 6.1.1.4'
Sb Sb -0.5866 1.5461 'International Tables Vol C Tables 4.2.6.8 and 6.1.1.4'

loop_
_geom_angle_atom_site_label_1
_geom_angle_atom_site_label_2
_geom_angle_atom_site_label_3
_geom_angle
F2 Sb1 F1 89.1(3)
F2 Sb1 F4 91.3(4)
F1 Sb1 F4 89.9(4)
F2 Sb1 F5 91.1(4)
F1 Sb1 F5 179.5(4)
F4 Sb1 F5 90.5(3)
F2 Sb1 F3 88.8(3)
F1 Sb1 F3 90.3(4)
F4 Sb1 F3 179.8(4)
F5 Sb1 F3 89.3(3)
F2 Sb1 F6 177.4(4)
F1 Sb1 F6 91.5(4)
F4 Sb1 F6 91.2(4)
F5 Sb1 F6 88.3(4)
F3 Sb1 F6 88.7(4)
N2 Ru1 N1 76.5(3)
N2 Ru1 C25 144.7(4)
N1 Ru1 C25 136.5(4)
N2 Ru1 C26 171.4(3)
N1 Ru1 C26 105.9(4)
C25 Ru1 C26 36.3(4)
N2 Ru1 C23 94.4(3)
N1 Ru1 C23 140.8(3)
C25 Ru1 C23 67.7(4)
C26 Ru1 C23 78.6(4)
N2 Ru1 C24 110.9(3)
N1 Ru1 C24 171.9(3)
C25 Ru1 C24 37.5(4)
C26 Ru1 C24 66.3(4)
C23 Ru1 C24 37.9(4)
N2 Ru1 C22 104.1(3)
N1 Ru1 C22 107.8(3)
C25 Ru1 C22 80.0(4)
C26 Ru1 C22 67.3(4)
C23 Ru1 C22 36.8(4)
C24 Ru1 C22 67.7(4)
N2 Ru1 C21 134.7(4)
N1 Ru1 C21 91.8(3)
C25 Ru1 C21 68.0(4)
C26 Ru1 C21 37.9(4)
C23 Ru1 C21 67.6(4)
C24 Ru1 C21 80.6(4)
C22 Ru1 C21 37.9(3)
N2 Ru1 Cl1 86.4(2)
N1 Ru1 Cl1 80.5(2)
C25 Ru1 Cl1 87.7(3)
C26 Ru1 Cl1 102.0(3)
C23 Ru1 Cl1 137.6(3)
C24 Ru1 Cl1 102.9(3)
C22 Ru1 Cl1 167.7(3)
C21 Ru1 Cl1 135.2(3)
C1 N1 C5 118.8(8)
C1 N1 Ru1 124.8(7)
C5 N1 Ru1 115.9(6)
C6 N2 C8 106.7(7)
C6 N2 Ru1 116.1(6)
C8 N2 Ru1 136.7(6)
C6 N3 C7 107.8(7)
N1 C1 C2 121.8(9)
C1 C2 C3 120.4(9)
C2 C3 C4 118.2(10)
C5 C4 C3 118.7(10)
N1 C5 C4 122.0(8)
N1 C5 C6 113.3(8)
C4 C5 C6 124.8(9)
N2 C6 N3 117.1(8)
N2 C6 C5 118.1(8)
N3 C6 C5 124.8(8)
N3 C7 C15 115.4(8)
N3 C7 C8 100.9(7)
C15 C7 C8 113.8(8)
N2 C8 C9 116.8(7)
N2 C8 C7 102.7(7)
C9 C8 C7 112.0(7)
C14 C9 C10 119.4(10)
C14 C9 C8 120.4(9)
C10 C9 C8 119.9(9)
C9 C10 C11 119.8(10)
C12 C11 C10 120.0(11)
C13 C12 C11 120.2(11)
C12 C13 C14 119.3(11)
C9 C14 C13 121.1(11)
C16 C15 C20 118.6(10)
C16 C15 C7 120.3(9)
C20 C15 C7 121.0(9)
C15 C16 C17 120.1(11)
C18 C17 C16 119.7(12)
C19 C18 C17 120.6(11)
C18 C19 C20 119.8(12)
C19 C20 C15 121.2(12)
C26 C21 C22 116.6(10)
C26 C21 C27 124.8(10)
C22 C21 C27 118.6(11)
C26 C21 Ru1 70.5(5)
C22 C21 Ru1 70.9(6)
C27 C21 Ru1 130.3(7)
C23 C22 C21 120.6(10)
C23 C22 Ru1 71.5(5)
C21 C22 Ru1 71.2(5)
C22 C23 C24 120.8(9)
C22 C23 C28 118.7(10)
C24 C23 C28 120.4(10)
C22 C23 Ru1 71.7(5)
C24 C23 Ru1 71.1(5)
C28 C23 Ru1 132.3(7)
C25 C24 C23 118.9(10)
C25 C24 Ru1 70.8(6)
C23 C24 Ru1 71.0(5)
C26 C25 C24 119.8(10)
C26 C25 C29 121.6(11)
C24 C25 C29 118.6(11)
C26 C25 Ru1 71.9(6)
C24 C25 Ru1 71.7(6)
C29 C25 Ru1 128.6(8)
C25 C26 C21 123.2(10)
C25 C26 Ru1 71.8(6)
C21 C26 Ru1 71.5(5)

loop_
_geom_bond_atom_site_label_1
_geom_bond_atom_site_label_2
_geom_bond_distance
Sb1 F2 1.849(6)
Sb1 F1 1.859(7)
Sb1 F4 1.867(7)
Sb1 F5 1.869(7)
Sb1 F3 1.871(7)
Sb1 F6 1.872(7)
Ru1 N2 2.097(7)
Ru1 N1 2.115(7)
Ru1 C25 2.204(10)
Ru1 C26 2.206(10)
Ru1 C23 2.214(9)
Ru1 C24 2.215(10)
Ru1 C22 2.216(9)
Ru1 C21 2.220(9)
Ru1 Cl1 2.420(3)
N1 C1 1.348(11)
N1 C5 1.355(11)
N2 C6 1.301(11)
N2 C8 1.491(11)
N3 C6 1.334(11)
N3 C7 1.464(11)
C1 C2 1.364(13)
C2 C3 1.382(14)
C3 C4 1.405(14)
C4 C5 1.379(13)
C5 C6 1.456(12)
C7 C15 1.506(13)
C7 C8 1.582(12)
C8 C9 1.510(13)
C9 C14 1.354(13)
C9 C10 1.377(12)
C10 C11 1.390(15)
C11 C12 1.379(16)
C12 C13 1.356(16)
C13 C14 1.402(14)
C15 C16 1.370(13)
C15 C20 1.391(14)
C16 C17 1.408(15)
C17 C18 1.379(18)
C18 C19 1.354(17)
C19 C20 1.384(15)
C21 C26 1.439(15)
C21 C22 1.442(13)
C21 C27 1.490(14)
C22 C23 1.400(14)
C23 C24 1.437(14)
C23 C28 1.532(13)
C24 C25 1.421(15)
C25 C26 1.373(15)
C25 C29 1.498(14)
